data_9010060
loop_
_publ_author_name
'Oberti, R.'
'Quartieri, S.'
'Dalconi, M. C.'
'Boscherini, F.'
'Iezzi, G.'
'Boiocchi, M.'
'Eeckhout, S. G.'

_publ_section_title
;
 Site preference and local geometry of Sc in garnets: Part I.
 Multifarious mechanisms in the pyrope-grossular join
 Sample: prp
;
_journal_name_full 'American Mineralogist'
_journal_page_first 1230
_journal_page_last 1239
_journal_paper_doi 10.2138/am.2006.2037
_journal_volume 91
_journal_year 2006
_chemical_compound_source Synthetic
_chemical_formula_sum 'Al1.86 Ca2.85 O12 Sc0.44 Si2.85'
_chemical_name_mineral Grossular
_space_group_IT_number 230
_symmetry_space_group_name_Hall '-I 4bd 2c 3'
_symmetry_space_group_name_H-M 'I a -3 d'
_cell_angle_alpha 90
_cell_angle_beta 90
_cell_angle_gamma 90
_cell_length_a 11.8830
_cell_length_b 11.8830
_cell_length_c 11.8830
_cell_formula_units_Z 8
_cell_volume 1677.947
_database_code_amcsd 0004181
_exptl_crystal_density_diffrn 3.612
_cod_original_cell_volume 1677.948
_cod_original_formula_sum 'Ca2.85 Sc.44 Al1.86 Si2.85 O12'
_cod_database_code 9010060

loop_
_space_group_symop_operation_xyz
x,y,z
1/2+x,1/2+y,1/2+z
z,1/2-x,1/2+y
1/2+z,-x,+y
-y,1/2+z,1/2-x
1/2-y,+z,-x
x,1/2-y,1/2+z
1/2+x,-y,+z
-z,1/2+x,1/2-y
1/2-z,+x,-y
y,1/2-z,1/2+x
1/2+y,-z,+x
-x,1/2+y,1/2-z
1/2-x,+y,-z
3/4+x,1/4-z,3/4-y
1/4+x,3/4-z,1/4-y
3/4-z,1/4+y,3/4+x
1/4-z,3/4+y,1/4+x
3/4+y,1/4-x,3/4-z
1/4+y,3/4-x,1/4-z
3/4-x,1/4+z,3/4+y
1/4-x,3/4+z,1/4+y
3/4+z,1/4-y,3/4-x
1/4+z,3/4-y,1/4-x
3/4-y,1/4+x,3/4+z
1/4-y,3/4+x,1/4+z
1/4+x,1/4+z,1/4+y
3/4+x,3/4+z,3/4+y
1/4-z,1/4-y,1/4-x
3/4-z,3/4-y,3/4-x
1/4+y,1/4+x,1/4+z
3/4+y,3/4+x,3/4+z
1/4-x,1/4-z,1/4-y
3/4-x,3/4-z,3/4-y
1/4+z,1/4+y,1/4+x
3/4+z,3/4+y,3/4+x
1/4-y,1/4-x,1/4-z
3/4-y,3/4-x,3/4-z
1/2+z,x,1/2-y
+z,1/2+x,-y
1/2-y,-z,1/2+x
-y,1/2-z,+x
1/2+x,y,1/2-z
+x,1/2+y,-z
1/2-z,-x,1/2+y
-z,1/2-x,+y
1/2+y,z,1/2-x
+y,1/2+z,-x
1/2-x,-y,1/2+z
-x,1/2-y,+z
1/2-z,1/2+x,y
-z,+x,1/2+y
1/2+y,1/2-z,-x
+y,-z,1/2-x
1/2-x,1/2+y,z
-x,+y,1/2+z
1/2+z,1/2-x,-y
+z,-x,1/2-y
1/2-y,1/2+z,x
-y,+z,1/2+x
1/2+x,1/2-y,-z
+x,-y,1/2-z
3/4-x,3/4+z,1/4-y
1/4-x,1/4+z,3/4-y
3/4+z,3/4-y,1/4+x
1/4+z,1/4-y,3/4+x
3/4-y,3/4+x,1/4-z
1/4-y,1/4+x,3/4-z
3/4+x,3/4-z,1/4+y
1/4+x,1/4-z,3/4+y
3/4-z,3/4+y,1/4-x
1/4-z,1/4+y,3/4-x
3/4+y,3/4-x,1/4+z
1/4+y,1/4-x,3/4+z
1/4-x,3/4-z,3/4+y
3/4-x,1/4-z,1/4+y
1/4+z,3/4+y,3/4-x
3/4+z,1/4+y,1/4-x
1/4-y,3/4-x,3/4+z
3/4-y,1/4-x,1/4+z
1/4+x,3/4+z,3/4-y
3/4+x,1/4+z,1/4-y
1/4-z,3/4-y,3/4+x
3/4-z,1/4-y,1/4+x
1/4+y,3/4+x,3/4-z
3/4+y,1/4+x,1/4-z
-z,-x,-y
1/2-z,1/2-x,1/2-y
y,z,x
1/2+y,1/2+z,1/2+x
-x,-y,-z
1/2-x,1/2-y,1/2-z
z,x,y
1/2+z,1/2+x,1/2+y
-y,-z,-x
1/2-y,1/2-z,1/2-x

loop_
_atom_site_aniso_label
_atom_site_aniso_U_11
_atom_site_aniso_U_22
_atom_site_aniso_U_33
_atom_site_aniso_U_12
_atom_site_aniso_U_13
_atom_site_aniso_U_23
CaX 0.00458 0.00744 0.00744 0.00000 0.00000 0.00165
ScX 0.00458 0.00744 0.00744 0.00000 0.00000 0.00165
AlY 0.00565 0.00565 0.00565 0.00021 0.00021 0.00021
ScY 0.00565 0.00565 0.00565 0.00021 0.00021 0.00021
SiT 0.00687 0.00823 0.00823 0.00000 0.00000 0.00000
ScT 0.00687 0.00823 0.00823 0.00000 0.00000 0.00000
O 0.00680 0.00723 0.00579 0.00122 0.00014 0.00021

loop_
_atom_site_label
_atom_site_fract_x
_atom_site_fract_y
_atom_site_fract_z
_atom_site_occupancy
_atom_site_U_iso_or_equiv
CaX 0.12500 0.00000 0.25000 0.95000 0.00646
ScX 0.12500 0.00000 0.25000 0.05000 0.00646
AlY 0.00000 0.00000 0.00000 0.93000 0.00557
ScY 0.00000 0.00000 0.00000 0.07000 0.00557
SiT 0.37500 0.00000 0.25000 0.95000 0.00773
ScT 0.37500 0.00000 0.25000 0.05000 0.00773
O 0.03803 0.04587 0.65194 1.00000 0.00659

loop_
_cod_related_entry_id
_cod_related_entry_database
_cod_related_entry_code
1 AMCSD 0004181
